data_2311375
loop_
_publ_author_name
'Schwendtner, Karolina'
'Kolitsch, Uwe'

_publ_section_title
;
 New <i>M</i><sup>+</sup>, <i>M</i><sup>3+</sup>-arsenates - the framework
 structures of Ag<i>M</i><sup>3+</sup>(HAsO<sub>4</sub>)<sub>2</sub>
 (<i>M</i><sup>3+</sup> = Al, Ga) and
 <i>M</i><sup>+</sup>GaAs<sub>2</sub>O<sub>7</sub> (<i>M</i><sup>+</sup> =
 Na, Ag).
;
_journal_issue 'Pt 5'
_journal_name_full 'Acta crystallographica. Section E, Crystallographic communications'
_journal_page_first 785
_journal_page_last 790
_journal_paper_doi 10.1107/S2056989017005631
_journal_volume 73
_journal_year 2017
_chemical_formula_iupac 'Na Ga (As O7)'
_chemical_formula_moiety 'Na Ga As2 O7'
_chemical_formula_sum 'As2 Ga Na O7'
_chemical_formula_weight 354.55
_chemical_name_common 'sodium gallium diarsenate'
_chemical_name_systematic 'Sodium gallium diarsenate(V)'
_space_group_crystal_system monoclinic
_space_group_IT_number 14
_space_group_name_Hall '-P 2ybc'
_space_group_name_H-M_alt 'P 1 21/c 1'
_audit_creation_method SHELXL-2016/6
_cell_angle_alpha 90
_cell_angle_beta 107.50(3)
_cell_angle_gamma 90
_cell_formula_units_Z 4
_cell_length_a 6.9870(10)
_cell_length_b 8.266(2)
_cell_length_c 9.677(2)
_cell_measurement_reflns_used 2065
_cell_measurement_temperature 293(2)
_cell_measurement_theta_max 30
_cell_measurement_theta_min 3
_cell_volume 533.0(2)
_computing_cell_refinement
;
HKL SCALEPACK (Otwinowski <i>et al.</i>,  2003)
;
_computing_data_collection
;
COLLECT (Nonius, 2003)
;
_computing_data_reduction
;
HKL DENZO and SCALEPACK (Otwinowski <i>et al.</i>,  2003)
;
_computing_molecular_graphics
;
DIAMOND (Brandenburg, 2005)
;
_computing_publication_material
;
publCIF (Westrip, 2010)
;
_computing_structure_refinement
;
SHELXL2016 (Sheldrick, 2015)
;
_computing_structure_solution
;
SHELXS97 (Sheldrick, 2008)
;
_diffrn_ambient_temperature 293(2)
_diffrn_measured_fraction_theta_full 1.000
_diffrn_measured_fraction_theta_max 1.000
_diffrn_measurement_device_type 'Nonius KappaCCD single-crystal four-circle'
_diffrn_measurement_method '\f and \w scans'
_diffrn_radiation_type MoK\a
_diffrn_radiation_wavelength 0.71073
_diffrn_reflns_av_R_equivalents 0.0234
_diffrn_reflns_limit_h_max 9
_diffrn_reflns_limit_h_min -9
_diffrn_reflns_limit_k_max 11
_diffrn_reflns_limit_k_min -11
_diffrn_reflns_limit_l_max 13
_diffrn_reflns_limit_l_min -13
_diffrn_reflns_number 3015
_diffrn_reflns_theta_full 25.242
_diffrn_reflns_theta_max 30.032
_diffrn_reflns_theta_min 3.057
_exptl_absorpt_coefficient_mu 17.548
_exptl_absorpt_correction_T_max 0.7204
_exptl_absorpt_correction_T_min 0.3730
_exptl_absorpt_correction_type multi-scan
_exptl_absorpt_process_details
;
(HKL SCALEPACK; Otwinowski <i>et al.</i>,  2003)
;
_exptl_crystal_colour colourless
_exptl_crystal_density_diffrn 4.418
_exptl_crystal_density_method 'not measured'
_exptl_crystal_description 'small platelets with diamond-shaped outline'
_exptl_crystal_F_000 656
_exptl_crystal_size_max 0.070
_exptl_crystal_size_mid 0.070
_exptl_crystal_size_min 0.020
_refine_diff_density_max 1.543
_refine_diff_density_min -1.494
_refine_ls_extinction_method none
_refine_ls_goodness_of_fit_ref 1.037
_refine_ls_hydrogen_treatment undef
_refine_ls_matrix_type full
_refine_ls_number_parameters 100
_refine_ls_number_reflns 1557
_refine_ls_number_restraints 0
_refine_ls_restrained_S_all 1.037
_refine_ls_R_factor_all 0.0406
_refine_ls_R_factor_gt 0.0325
_refine_ls_shift/su_max 0.000
_refine_ls_shift/su_mean 0.000
_refine_ls_structure_factor_coef Fsqd
_refine_ls_weighting_details 'w=1/[\s^2^(Fo^2^)+(0.0600P)^2^+1.1000P] where P=(Fo^2^+2Fc^2^)/3'
_refine_ls_weighting_scheme calc
_refine_ls_wR_factor_gt 0.0854
_refine_ls_wR_factor_ref 0.0900
_reflns_number_gt 1336
_reflns_number_total 1557
_reflns_threshold_expression 'I > 2\s(I)'
_cod_data_source_file pk2600sup1.cif
_cod_data_source_block NaGaAs2O7
_cod_original_sg_symbol_H-M 'P 21/c'
_cod_database_code 2311375
_shelx_space_group_comment
;
The symmetry employed for this shelxl refinement is uniquely defined
by the following loop, which should always be used as a source of
symmetry information in preference to the above space-group names.
They are only intended as comments.
;
_shelx_estimated_absorpt_t_min 0.373
_shelx_estimated_absorpt_t_max 0.720

loop_
_space_group_symop_operation_xyz
'x, y, z'
'-x, y+1/2, -z+1/2'
'-x, -y, -z'
'x, -y-1/2, z-1/2'

loop_
_atom_site_type_symbol
_atom_site_label
_atom_site_fract_x
_atom_site_fract_y
_atom_site_fract_z
_atom_site_U_iso_or_equiv
_atom_site_adp_type
_atom_site_calc_flag
_atom_site_occupancy
Na Na 0.8070(3) 0.1389(2) 0.4691(2) 0.0212(4) Uani d 1
Ga Ga 0.28177(7) 0.27455(6) 0.49377(5) 0.00989(14) Uani d 1
As As1 0.51759(7) 0.41477(5) 0.29095(5) 0.00962(13) Uani d 1
As As2 0.94401(7) 0.53707(5) 0.29682(5) 0.00931(13) Uani d 1
O O1 0.3798(5) 0.4129(4) 0.1176(3) 0.0128(6) Uani d 1
O O2 0.5235(5) 0.5967(4) 0.3635(4) 0.0132(6) Uani d 1
O O3 0.4850(5) 0.2586(4) 0.3921(4) 0.0126(6) Uani d 1
O O4 0.7683(5) 0.3827(4) 0.2891(4) 0.0137(6) Uani d 1
O O5 0.1637(5) 0.4423(4) 0.3491(3) 0.0134(6) Uani d 1
O O6 0.9305(5) 0.6834(4) 0.4127(4) 0.0140(6) Uani d 1
O O7 0.9038(5) 0.6014(4) 0.1260(3) 0.0117(6) Uani d 1

loop_
_atom_site_aniso_label
_atom_site_aniso_U_11
_atom_site_aniso_U_22
_atom_site_aniso_U_33
_atom_site_aniso_U_12
_atom_site_aniso_U_13
_atom_site_aniso_U_23
Na 0.0190(10) 0.0122(9) 0.0286(10) -0.0006(8) 0.0013(8) 0.0005(8)
Ga 0.0130(3) 0.0074(2) 0.0096(2) 0.00006(16) 0.00367(19) 0.00009(16)
As1 0.0125(2) 0.0070(2) 0.0090(2) -0.00080(15) 0.00274(17) 0.00001(15)
As2 0.0120(2) 0.0073(2) 0.0086(2) 0.00045(15) 0.00308(17) 0.00032(15)
O1 0.0175(17) 0.0087(14) 0.0102(14) -0.0003(12) 0.0011(12) 0.0012(12)
O2 0.0167(16) 0.0064(14) 0.0164(15) -0.0015(11) 0.0049(13) -0.0028(12)
O3 0.0166(16) 0.0087(14) 0.0146(15) 0.0022(12) 0.0080(13) 0.0035(12)
O4 0.0098(15) 0.0121(14) 0.0198(16) 0.0002(12) 0.0055(12) 0.0001(12)
O5 0.0130(16) 0.0124(14) 0.0142(15) 0.0039(12) 0.0029(13) 0.0043(12)
O6 0.0188(17) 0.0120(15) 0.0139(14) -0.0035(12) 0.0088(13) -0.0043(12)
O7 0.0157(16) 0.0116(14) 0.0082(13) 0.0022(12) 0.0042(12) 0.0033(12)

loop_
_atom_type_symbol
_atom_type_description
_atom_type_scat_dispersion_real
_atom_type_scat_dispersion_imag
_atom_type_scat_source
O O 0.0106 0.0060 'International Tables Vol C Tables 4.2.6.8 and 6.1.1.4'
Ga Ga 0.2307 1.6083 'International Tables Vol C Tables 4.2.6.8 and 6.1.1.4'
As As 0.0499 2.0058 'International Tables Vol C Tables 4.2.6.8 and 6.1.1.4'
Na Na 0.0362 0.0249 'International Tables Vol C Tables 4.2.6.8 and 6.1.1.4'

loop_
_geom_angle_atom_site_label_1
_geom_angle_atom_site_label_2
_geom_angle_atom_site_label_3
_geom_angle_site_symmetry_1
_geom_angle_site_symmetry_3
_geom_angle
_geom_angle_publ_flag
O1 Na O6 2_645 3_766 163.76(16) ?
O1 Na O3 2_645 . 80.93(13) ?
O6 Na O3 3_766 . 114.82(15) ?
O1 Na O7 2_645 4_566 65.73(13) ?
O6 Na O7 3_766 4_566 99.98(14) ?
O3 Na O7 . 4_566 126.13(14) ?
O1 Na O7 2_645 2_745 101.56(14) ?
O6 Na O7 3_766 2_745 69.89(12) ?
O3 Na O7 . 2_745 137.74(14) ?
O7 Na O7 4_566 2_745 91.40(12) ?
O1 Na O4 2_645 . 116.75(14) ?
O6 Na O4 3_766 . 75.75(13) ?
O3 Na O4 . . 64.59(11) ?
O7 Na O4 4_566 . 168.81(15) ?
O7 Na O4 2_745 . 77.43(12) ?
O2 Ga O1 3_666 4_566 87.52(13) ?
O2 Ga O3 3_666 . 86.31(14) ?
O1 Ga O3 4_566 . 94.67(14) ?
O2 Ga O5 3_666 . 100.04(14) ?
O1 Ga O5 4_566 . 172.28(14) ?
O3 Ga O5 . . 84.37(14) ?
O2 Ga O6 3_666 3_666 92.25(14) ?
O1 Ga O6 4_566 3_666 91.80(14) ?
O3 Ga O6 . 3_666 173.31(13) ?
O5 Ga O6 . 3_666 89.46(14) ?
O2 Ga O7 3_666 2_645 168.13(13) ?
O1 Ga O7 4_566 2_645 80.66(14) ?
O3 Ga O7 . 2_645 95.74(13) ?
O5 Ga O7 . 2_645 91.80(13) ?
O6 Ga O7 3_666 2_645 87.01(13) ?
O2 As1 O1 . . 111.67(16) ?
O2 As1 O3 . . 116.27(16) ?
O1 As1 O3 . . 116.25(16) ?
O2 As1 O4 . . 103.93(16) ?
O1 As1 O4 . . 105.16(17) ?
O3 As1 O4 . . 101.46(16) ?
O5 As2 O6 1_655 . 111.76(17) ?
O5 As2 O7 1_655 . 108.37(16) ?
O6 As2 O7 . . 113.90(16) ?
O5 As2 O4 1_655 . 103.91(16) ?
O6 As2 O4 . . 112.00(16) ?
O7 As2 O4 . . 106.27(16) ?
As2 O4 As1 . . 124.73(19) y

loop_
_geom_bond_atom_site_label_1
_geom_bond_atom_site_label_2
_geom_bond_site_symmetry_2
_geom_bond_distance
_geom_bond_publ_flag
Na O1 2_645 2.289(4) y
Na O6 3_766 2.360(4) y
Na O3 . 2.364(4) y
Na O7 4_566 2.468(4) y
Na O7 2_745 2.479(4) y
Na O4 . 2.624(4) y
Ga O2 3_666 1.940(3) y
Ga O1 4_566 1.952(3) y
Ga O3 . 1.960(3) y
Ga O5 . 1.967(3) y
Ga O6 3_666 1.987(3) y
Ga O7 2_645 2.042(3) y
As1 O2 . 1.655(3) y
As1 O1 . 1.664(3) y
As1 O3 . 1.676(3) y
As1 O4 . 1.777(3) y
As2 O5 1_655 1.661(3) y
As2 O6 . 1.671(3) y
As2 O7 . 1.678(3) y
As2 O4 . 1.756(3) y
